data_7002190
loop_
_publ_author_name
'Bennett, Martin A.'
'Bhargava, Suresh K.'
'Mirzadeh, Nedaossadat'
'Priv\'er, Steven H.'
'Wagler, J\"org'
'Willis, Anthony C.'

_publ_section_title
;
 Synthesis and interconversions of digold(i), tetragold(i), digold(ii),
 gold(i)--gold(iii) and digold(iii) complexes of fluorine-substituted
 aryl carbanions
;
_journal_issue 36
_journal_name_full 'Dalton Transactions'
_journal_page_first 7537
_journal_page_last 7551
_journal_paper_doi 10.1039/b906769h
_journal_year 2009
_chemical_formula_moiety 'C72 H40 Au4 F16 P4, 0.86(C H2 Cl2)'
_chemical_formula_sum 'C75.44 H46.88 Au4 Cl6.88 F16 P4'
_chemical_formula_weight 2412.93
_chemical_name_systematic
;
?
;
_space_group_IT_number 86
_symmetry_cell_setting tetragonal
_symmetry_space_group_name_Hall '-P 4bc'
_symmetry_space_group_name_H-M 'P 42/n :2'
_atom_sites_solution_hydrogens geom
_atom_sites_solution_primary direct
_atom_sites_solution_secondary difmap
_audit_creation_method SHELXL-97
_cell_angle_alpha 90.00
_cell_angle_beta 90.00
_cell_angle_gamma 90.00
_cell_formula_units_Z 2
_cell_length_a 15.9440(3)
_cell_length_b 15.9440(3)
_cell_length_c 14.7921(2)
_cell_measurement_reflns_used 28531
_cell_measurement_temperature 110(2)
_cell_measurement_theta_max 35.631
_cell_measurement_theta_min 2.546
_cell_volume 3760.32(11)
_computing_cell_refinement DENZO-SMN
_computing_data_collection 'Nonius Collect'
_computing_data_reduction Scalepack
_computing_molecular_graphics 'ORTEP32 for windows (Farugia)'
_computing_publication_material 'Ciftab (Sheldrick, 1997)'
_computing_structure_refinement 'SHELXL-97 (Sheldrick, 1997)'
_computing_structure_solution 'SHELXS-97 (Sheldrick, 1990)'
_diffrn_ambient_temperature 110(2)
_diffrn_measured_fraction_theta_full 0.999
_diffrn_measured_fraction_theta_max 0.999
_diffrn_measurement_device_type 'Nonius Kappa CCD area detector'
_diffrn_measurement_method 'phi and omega scans'
_diffrn_radiation_monochromator graphite
_diffrn_radiation_source 'fine-focus sealed tube'
_diffrn_radiation_type MoK\a
_diffrn_radiation_wavelength 0.71073
_diffrn_reflns_av_R_equivalents 0.0415
_diffrn_reflns_av_sigmaI/netI 0.0347
_diffrn_reflns_limit_h_max 25
_diffrn_reflns_limit_h_min -25
_diffrn_reflns_limit_k_max 25
_diffrn_reflns_limit_k_min -16
_diffrn_reflns_limit_l_max 23
_diffrn_reflns_limit_l_min -23
_diffrn_reflns_number 41538
_diffrn_reflns_theta_full 35.00
_diffrn_reflns_theta_max 35.00
_diffrn_reflns_theta_min 2.90
_exptl_absorpt_coefficient_mu 8.192
_exptl_absorpt_correction_T_max 0.484
_exptl_absorpt_correction_T_min 0.374
_exptl_absorpt_correction_type multi-scan
_exptl_absorpt_process_details SORTAV
_exptl_crystal_colour colorless
_exptl_crystal_density_diffrn 2.131
_exptl_crystal_density_method 'not measured'
_exptl_crystal_description polyhedron
_exptl_crystal_F_000 2273
_exptl_crystal_size_max 0.17
_exptl_crystal_size_mid 0.15
_exptl_crystal_size_min 0.09
_refine_diff_density_max 1.689
_refine_diff_density_min -1.669
_refine_diff_density_rms 0.147
_refine_ls_extinction_method none
_refine_ls_goodness_of_fit_ref 1.032
_refine_ls_hydrogen_treatment constr
_refine_ls_matrix_type full
_refine_ls_number_parameters 283
_refine_ls_number_reflns 8284
_refine_ls_number_restraints 25
_refine_ls_restrained_S_all 1.031
_refine_ls_R_factor_all 0.0527
_refine_ls_R_factor_gt 0.0318
_refine_ls_shift/su_max 0.002
_refine_ls_shift/su_mean 0.000
_refine_ls_structure_factor_coef Fsqd
_refine_ls_weighting_details 'calc w=1/[\s^2^(Fo^2^)+(0.0346P)^2^+3.9891P] where P=(Fo^2^+2Fc^2^)/3'
_refine_ls_weighting_scheme calc
_refine_ls_wR_factor_gt 0.0722
_refine_ls_wR_factor_ref 0.0774
_reflns_number_gt 6147
_reflns_number_total 8284
_reflns_threshold_expression >2sigma(I)
_cod_data_source_file b906769h.txt
_cod_data_source_block neda00402
_cod_original_sg_symbol_H-M P42/n
_cod_database_code 7002190

loop_
_symmetry_equiv_pos_as_xyz
'x, y, z'
'-x+1/2, -y+1/2, z'
'-y, x+1/2, z+1/2'
'y+1/2, -x, z+1/2'
'-x, -y, -z'
'x-1/2, y-1/2, -z'
'y, -x-1/2, -z-1/2'
'-y-1/2, x, -z-1/2'

loop_
_atom_site_label
_atom_site_type_symbol
_atom_site_fract_x
_atom_site_fract_y
_atom_site_fract_z
_atom_site_U_iso_or_equiv
_atom_site_adp_type
_atom_site_occupancy
_atom_site_symmetry_multiplicity
_atom_site_calc_flag
_atom_site_refinement_flags
_atom_site_disorder_assembly
_atom_site_disorder_group
Au1 Au 0.278802(6) 0.378055(6) 0.215592(6) 0.01890(4) Uani 1 1 d . A .
P1 P 0.23491(5) 0.45117(5) 0.34001(5) 0.02152(14) Uani 1 1 d D . .
F1 F 0.26177(16) 0.47407(15) 0.55141(13) 0.0479(6) Uani 1 1 d . A .
F2 F 0.20992(16) 0.36970(17) 0.68071(13) 0.0525(6) Uani 1 1 d . . .
F3 F 0.12760(14) 0.22585(17) 0.63800(13) 0.0456(5) Uani 1 1 d . A .
F4 F 0.09754(12) 0.18624(13) 0.46511(12) 0.0329(4) Uani 1 1 d . . .
C1 C 0.20478(17) 0.38526(19) 0.43515(17) 0.0223(5) Uani 1 1 d . A .
C2 C 0.2208(2) 0.4039(2) 0.5253(2) 0.0301(7) Uani 1 1 d . . .
C3 C 0.1948(2) 0.3510(3) 0.5937(2) 0.0346(8) Uani 1 1 d . A .
C4 C 0.1527(2) 0.2784(2) 0.5722(2) 0.0317(7) Uani 1 1 d . . .
C5 C 0.13741(18) 0.2600(2) 0.4826(2) 0.0259(6) Uani 1 1 d . A .
C6 C 0.16169(17) 0.31118(18) 0.41195(17) 0.0207(5) Uani 1 1 d . . .
C7 C 0.30810(19) 0.5315(2) 0.3784(2) 0.0278(6) Uani 1 1 d . A .
C8 C 0.2808(2) 0.6100(2) 0.4060(3) 0.0456(10) Uani 1 1 d . . .
H8 H 0.2228 0.6235 0.4038 0.055 Uiso 1 1 calc R A .
C9 C 0.3382(3) 0.6688(3) 0.4368(4) 0.0553(12) Uani 1 1 d . A .
H9 H 0.3190 0.7220 0.4571 0.066 Uiso 1 1 calc R . .
C10 C 0.4223(2) 0.6509(3) 0.4382(3) 0.0540(12) Uani 1 1 d . . .
H10 H 0.4614 0.6920 0.4580 0.065 Uiso 1 1 calc R A .
C11 C 0.4500(2) 0.5727(3) 0.4105(4) 0.0557(12) Uani 1 1 d . A .
H11 H 0.5082 0.5598 0.4118 0.067 Uiso 1 1 calc R . .
C12 C 0.3929(2) 0.5131(2) 0.3808(3) 0.0403(8) Uani 1 1 d . . .
H12 H 0.4120 0.4594 0.3619 0.048 Uiso 1 1 calc R A .
C13A C 0.1431(8) 0.5128(16) 0.3107(10) 0.0240(13) Uani 0.50 1 d PD A 1
C14A C 0.1448(6) 0.5507(9) 0.2253(9) 0.0288(15) Uani 0.50 1 d PD A 1
H14A H 0.1921 0.5448 0.1869 0.035 Uiso 0.50 1 calc PR A 1
C15A C 0.0755(6) 0.5970(10) 0.1983(11) 0.0364(14) Uani 0.50 1 d PD A 1
H15A H 0.0760 0.6245 0.1413 0.044 Uiso 0.50 1 calc PR A 1
C16A C 0.0056(7) 0.6037(6) 0.2537(5) 0.0364(14) Uani 0.50 1 d PD A 1
H16A H -0.0400 0.6386 0.2368 0.044 Uiso 0.50 1 calc PR A 1
C17A C 0.0030(5) 0.5590(5) 0.3342(6) 0.0364(14) Uani 0.50 1 d PD A 1
H17A H -0.0463 0.5614 0.3702 0.044 Uiso 0.50 1 calc PR A 1
C18A C 0.0703(5) 0.5111(5) 0.3634(5) 0.0288(15) Uani 0.50 1 d PD A 1
H18A H 0.0671 0.4784 0.4170 0.035 Uiso 0.50 1 calc PR A 1
C13B C 0.1385(9) 0.5063(16) 0.3115(8) 0.0240(13) Uani 0.50 1 d PD A 2
C14B C 0.1291(6) 0.5458(10) 0.2277(9) 0.0326(17) Uani 0.50 1 d PD A 2
H14B H 0.1699 0.5351 0.1823 0.039 Uiso 0.50 1 calc PR A 2
C15B C 0.0636(6) 0.5998(10) 0.2071(11) 0.0370(14) Uani 0.50 1 d PD A 2
H15B H 0.0599 0.6252 0.1491 0.044 Uiso 0.50 1 calc PR A 2
C16B C 0.0035(7) 0.6160(6) 0.2727(5) 0.0370(14) Uani 0.50 1 d PD A 2
H16B H -0.0436 0.6502 0.2586 0.044 Uiso 0.50 1 calc PR A 2
C17B C 0.0121(5) 0.5824(5) 0.3587(6) 0.0370(14) Uani 0.50 1 d PD A 2
H17B H -0.0286 0.5935 0.4040 0.044 Uiso 0.50 1 calc PR A 2
C18B C 0.0811(5) 0.5323(5) 0.3774(6) 0.0326(17) Uani 0.50 1 d PD A 2
H18B H 0.0898 0.5147 0.4380 0.039 Uiso 0.50 1 calc PR A 2
Cl1 Cl 0.3292(2) 0.9300(3) 0.6984(3) 0.0775(11) Uani 0.36 1 d PD B 3
C19 C 0.4128(6) 0.8710(8) 0.6669(5) 0.058(3) Uani 0.36 1 d PD B 3
H19A H 0.4639 0.8959 0.6937 0.069 Uiso 0.36 1 calc PR B 3
H19B H 0.4061 0.8142 0.6930 0.069 Uiso 0.36 1 calc PR B 3
Cl2 Cl 0.4276(3) 0.8614(3) 0.5540(3) 0.0611(11) Uani 0.36 1 d PD B 3
Cl3 Cl 0.26876(18) 0.77706(18) 0.6816(2) 0.0799(8) Uani 0.50 1 d PD . 4
C20 C 0.3313(4) 0.8629(5) 0.6758(6) 0.074(3) Uani 0.50 1 d PD C 4
H20A H 0.2957 0.9129 0.6658 0.089 Uiso 0.50 1 calc PR C 4
H20B H 0.3599 0.8701 0.7347 0.089 Uiso 0.50 1 calc PR C 4
Cl4 Cl 0.4049(3) 0.8589(3) 0.5932(3) 0.0842(13) Uani 0.50 1 d PD C 4

loop_
_atom_site_aniso_label
_atom_site_aniso_U_11
_atom_site_aniso_U_22
_atom_site_aniso_U_33
_atom_site_aniso_U_23
_atom_site_aniso_U_13
_atom_site_aniso_U_12
Au1 0.02131(6) 0.01788(5) 0.01752(5) -0.00114(3) 0.00068(3) -0.00010(4)
P1 0.0193(3) 0.0227(3) 0.0225(3) -0.0054(3) -0.0014(3) 0.0022(3)
F1 0.0607(15) 0.0547(14) 0.0284(10) -0.0188(9) -0.0065(9) -0.0126(11)
F2 0.0571(15) 0.0853(19) 0.0151(8) -0.0092(10) -0.0030(9) 0.0004(13)
F3 0.0448(13) 0.0711(16) 0.0208(9) 0.0136(10) 0.0074(8) 0.0004(11)
F4 0.0290(10) 0.0403(11) 0.0293(9) 0.0085(8) 0.0051(7) -0.0045(8)
C1 0.0190(12) 0.0310(15) 0.0170(11) -0.0049(10) -0.0020(9) 0.0049(10)
C2 0.0276(15) 0.0383(17) 0.0245(13) -0.0110(12) -0.0034(11) 0.0033(13)
C3 0.0298(16) 0.057(2) 0.0169(12) -0.0058(13) -0.0005(11) 0.0068(15)
C4 0.0235(14) 0.055(2) 0.0170(12) 0.0062(12) 0.0043(10) 0.0074(14)
C5 0.0180(12) 0.0373(17) 0.0223(12) 0.0011(11) 0.0020(10) 0.0040(11)
C6 0.0164(11) 0.0284(13) 0.0174(11) 0.0001(10) 0.0010(9) 0.0044(10)
C7 0.0201(13) 0.0283(15) 0.0350(15) -0.0102(12) -0.0043(11) 0.0013(11)
C8 0.0235(16) 0.0346(19) 0.079(3) -0.0234(19) -0.0099(17) 0.0027(14)
C9 0.035(2) 0.036(2) 0.094(4) -0.029(2) -0.014(2) 0.0021(16)
C10 0.0302(19) 0.044(2) 0.088(3) -0.026(2) -0.016(2) -0.0039(16)
C11 0.0229(17) 0.051(2) 0.094(3) -0.027(2) -0.015(2) 0.0049(16)
C12 0.0231(15) 0.0380(19) 0.060(2) -0.0177(17) -0.0096(15) 0.0064(14)
C13A 0.0195(17) 0.019(3) 0.0335(14) -0.0034(13) -0.0033(12) -0.002(2)
C14A 0.020(3) 0.024(3) 0.042(3) 0.005(2) 0.000(2) 0.004(3)
C15A 0.028(2) 0.034(3) 0.047(3) 0.000(2) 0.002(2) 0.010(2)
C16A 0.028(2) 0.034(3) 0.047(3) 0.000(2) 0.002(2) 0.010(2)
C17A 0.028(2) 0.034(3) 0.047(3) 0.000(2) 0.002(2) 0.010(2)
C18A 0.020(3) 0.024(3) 0.042(3) 0.005(2) 0.000(2) 0.004(3)
C13B 0.0195(17) 0.019(3) 0.0335(14) -0.0034(13) -0.0033(12) -0.002(2)
C14B 0.024(3) 0.033(3) 0.041(3) -0.004(2) 0.000(2) 0.000(3)
C15B 0.032(3) 0.032(2) 0.047(3) -0.001(2) -0.003(2) 0.013(2)
C16B 0.032(3) 0.032(2) 0.047(3) -0.001(2) -0.003(2) 0.013(2)
C17B 0.032(3) 0.032(2) 0.047(3) -0.001(2) -0.003(2) 0.013(2)
C18B 0.024(3) 0.033(3) 0.041(3) -0.004(2) 0.000(2) 0.000(3)
Cl1 0.053(2) 0.090(3) 0.090(3) -0.001(2) -0.0066(19) 0.022(2)
C19 0.051(8) 0.046(7) 0.076(10) -0.016(7) -0.017(7) 0.013(6)
Cl2 0.062(3) 0.060(2) 0.061(2) -0.015(2) -0.0111(19) -0.012(2)
Cl3 0.0539(17) 0.068(2) 0.118(2) 0.0049(16) 0.0033(15) 0.0066(12)
C20 0.106(10) 0.042(5) 0.074(7) -0.011(5) -0.033(7) 0.030(6)
Cl4 0.075(3) 0.076(2) 0.101(3) 0.023(3) -0.004(2) -0.0205(19)

loop_
_atom_type_symbol
_atom_type_description
_atom_type_scat_dispersion_real
_atom_type_scat_dispersion_imag
_atom_type_scat_source
C C 0.0033 0.0016 'International Tables Vol C Tables 4.2.6.8 and 6.1.1.4'
H H 0.0000 0.0000 'International Tables Vol C Tables 4.2.6.8 and 6.1.1.4'
F F 0.0171 0.0103 'International Tables Vol C Tables 4.2.6.8 and 6.1.1.4'
P P 0.1023 0.0942 'International Tables Vol C Tables 4.2.6.8 and 6.1.1.4'
Au Au -2.0133 8.8022 'International Tables Vol C Tables 4.2.6.8 and 6.1.1.4'
Cl Cl 0.1484 0.1585 'International Tables Vol C Tables 4.2.6.8 and 6.1.1.4'

loop_
_geom_angle_atom_site_label_1
_geom_angle_atom_site_label_2
_geom_angle_atom_site_label_3
_geom_angle
_geom_angle_site_symmetry_1
_geom_angle_site_symmetry_3
_geom_angle_publ_flag
C6 Au1 P1 166.37(8) 7_566 . ?
C6 Au1 Au1 110.07(7) 7_566 8_656 ?
P1 Au1 Au1 75.62(2) . 8_656 ?
C6 Au1 Au1 85.71(8) 7_566 7_566 ?
P1 Au1 Au1 107.468(19) . 7_566 ?
Au1 Au1 Au1 83.927(2) 8_656 7_566 ?
C13A P1 C1 106.5(4) . . ?
C13B P1 C1 103.6(5) . . ?
C13A P1 C7 102.1(9) . . ?
C13B P1 C7 105.9(10) . . ?
C1 P1 C7 109.47(14) . . ?
C13A P1 Au1 109.3(7) . . ?
C13B P1 Au1 108.6(6) . . ?
C1 P1 Au1 114.09(9) . . ?
C7 P1 Au1 114.36(11) . . ?
C2 C1 C6 120.1(3) . . ?
C2 C1 P1 124.8(2) . . ?
C6 C1 P1 115.11(19) . . ?
F1 C2 C3 116.1(3) . . ?
F1 C2 C1 122.6(3) . . ?
C3 C2 C1 121.2(3) . . ?
F2 C3 C4 119.8(3) . . ?
F2 C3 C2 120.9(3) . . ?
C4 C3 C2 119.3(3) . . ?
F3 C4 C3 120.1(3) . . ?
F3 C4 C5 120.7(3) . . ?
C3 C4 C5 119.2(3) . . ?
F4 C5 C4 116.7(3) . . ?
F4 C5 C6 119.9(3) . . ?
C4 C5 C6 123.4(3) . . ?
C5 C6 C1 116.6(3) . . ?
C5 C6 Au1 117.3(2) . 8_656 ?
C1 C6 Au1 125.7(2) . 8_656 ?
C12 C7 C8 119.4(3) . . ?
C12 C7 P1 119.0(2) . . ?
C8 C7 P1 121.7(2) . . ?
C7 C8 C9 120.0(3) . . ?
C7 C8 H8 120.0 . . ?
C9 C8 H8 120.0 . . ?
C10 C9 C8 120.6(4) . . ?
C10 C9 H9 119.7 . . ?
C8 C9 H9 119.7 . . ?
C9 C10 C11 119.6(4) . . ?
C9 C10 H10 120.2 . . ?
C11 C10 H10 120.2 . . ?
C10 C11 C12 120.1(3) . . ?
C10 C11 H11 120.0 . . ?
C12 C11 H11 120.0 . . ?
C7 C12 C11 120.3(3) . . ?
C7 C12 H12 119.9 . . ?
C11 C12 H12 119.9 . . ?
C18A C13A C14A 121.8(7) . . ?
C18A C13A P1 121.6(6) . . ?
C14A C13A P1 115.7(5) . . ?
C15A C14A C13A 118.4(9) . . ?
C15A C14A H14A 120.8 . . ?
C13A C14A H14A 120.8 . . ?
C14A C15A C16A 120.6(11) . . ?
C14A C15A H15A 119.7 . . ?
C16A C15A H15A 119.7 . . ?
C15A C16A C17A 119.5(9) . . ?
C15A C16A H16A 120.3 . . ?
C17A C16A H16A 120.3 . . ?
C18A C17A C16A 121.8(7) . . ?
C18A C17A H17A 119.1 . . ?
C16A C17A H17A 119.1 . . ?
C17A C18A C13A 117.2(7) . . ?
C17A C18A H18A 121.4 . . ?
C13A C18A H18A 121.4 . . ?
C18B C13B C14B 114.5(9) . . ?
C18B C13B P1 122.3(7) . . ?
C14B C13B P1 120.8(6) . . ?
C15B C14B C13B 123.6(10) . . ?
C15B C14B H14B 118.2 . . ?
C13B C14B H14B 118.2 . . ?
C14B C15B C16B 118.9(10) . . ?
C14B C15B H15B 120.6 . . ?
C16B C15B H15B 120.6 . . ?
C17B C16B C15B 120.0(9) . . ?
C17B C16B H16B 120.0 . . ?
C15B C16B H16B 120.0 . . ?
C18B C17B C16B 118.9(8) . . ?
C18B C17B H17B 120.5 . . ?
C16B C17B H17B 120.5 . . ?
C17B C18B C13B 123.4(7) . . ?
C17B C18B H18B 118.3 . . ?
C13B C18B H18B 118.3 . . ?
Cl2 C19 Cl1 115.5(6) . . ?
Cl2 C19 H19A 108.4 . . ?
Cl1 C19 H19A 108.4 . . ?
Cl2 C19 H19B 108.4 . . ?
Cl1 C19 H19B 108.4 . . ?
H19A C19 H19B 107.5 . . ?
Cl3 Cl3 C20 176.8(4) 2_565 . ?
Cl4 C20 Cl3 114.5(5) . . ?
Cl4 C20 H20A 108.6 . . ?
Cl3 C20 H20A 108.6 . . ?
Cl4 C20 H20B 108.6 . . ?
Cl3 C20 H20B 108.6 . . ?
H20A C20 H20B 107.6 . . ?

loop_
_geom_bond_atom_site_label_1
_geom_bond_atom_site_label_2
_geom_bond_distance
_geom_bond_site_symmetry_2
_geom_bond_publ_flag
Au1 C6 2.056(3) 7_566 ?
Au1 P1 2.2882(7) . ?
Au1 Au1 3.12972(16) 8_656 ?
Au1 Au1 3.12972(16) 7_566 ?
P1 C13A 1.815(6) . ?
P1 C13B 1.820(6) . ?
P1 C1 1.821(3) . ?
P1 C7 1.823(3) . ?
F1 C2 1.353(4) . ?
F2 C3 1.343(3) . ?
F3 C4 1.345(4) . ?
F4 C5 1.361(4) . ?
C1 C2 1.390(4) . ?
C1 C6 1.409(4) . ?
C2 C3 1.380(5) . ?
C3 C4 1.376(5) . ?
C4 C5 1.379(4) . ?
C5 C6 1.381(4) . ?
C6 Au1 2.056(3) 8_656 ?
C7 C12 1.383(4) . ?
C7 C8 1.387(5) . ?
C8 C9 1.387(5) . ?
C8 H8 0.9500 . ?
C9 C10 1.372(6) . ?
C9 H9 0.9500 . ?
C10 C11 1.385(6) . ?
C10 H10 0.9500 . ?
C11 C12 1.388(5) . ?
C11 H11 0.9500 . ?
C12 H12 0.9500 . ?
C13A C18A 1.399(4) . ?
C13A C14A 1.399(4) . ?
C14A C15A 1.387(4) . ?
C14A H14A 0.9500 . ?
C15A C16A 1.388(4) . ?
C15A H15A 0.9500 . ?
C16A C17A 1.388(4) . ?
C16A H16A 0.9500 . ?
C17A C18A 1.387(4) . ?
C17A H17A 0.9500 . ?
C18A H18A 0.9500 . ?
C13B C18B 1.400(4) . ?
C13B C14B 1.400(4) . ?
C14B C15B 1.388(4) . ?
C14B H14B 0.9500 . ?
C15B C16B 1.388(4) . ?
C15B H15B 0.9500 . ?
C16B C17B 1.388(4) . ?
C16B H16B 0.9500 . ?
C17B C18B 1.387(4) . ?
C17B H17B 0.9500 . ?
C18B H18B 0.9500 . ?
Cl1 C19 1.695(5) . ?
C19 Cl2 1.695(5) . ?
C19 H19A 0.9900 . ?
C19 H19B 0.9900 . ?
Cl3 Cl3 1.050(5) 2_565 ?
Cl3 C20 1.695(5) . ?
C20 Cl4 1.695(5) . ?
C20 H20A 0.9900 . ?
C20 H20B 0.9900 . ?

loop_
_geom_torsion_atom_site_label_1
_geom_torsion_atom_site_label_2
_geom_torsion_atom_site_label_3
_geom_torsion_atom_site_label_4
_geom_torsion
_geom_torsion_site_symmetry_1
_geom_torsion_site_symmetry_2
_geom_torsion_site_symmetry_3
_geom_torsion_site_symmetry_4
_geom_torsion_publ_flag
C6 Au1 P1 C13A 39.8(8) 7_566 . . . ?
Au1 Au1 P1 C13A -76.7(8) 8_656 . . . ?
Au1 Au1 P1 C13A -155.4(8) 7_566 . . . ?
C6 Au1 P1 C13B 44.0(9) 7_566 . . . ?
Au1 Au1 P1 C13B -72.5(8) 8_656 . . . ?
Au1 Au1 P1 C13B -151.2(8) 7_566 . . . ?
C6 Au1 P1 C1 158.9(3) 7_566 . . . ?
Au1 Au1 P1 C1 42.44(10) 8_656 . . . ?
Au1 Au1 P1 C1 -36.31(10) 7_566 . . . ?
C6 Au1 P1 C7 -74.0(4) 7_566 . . . ?
Au1 Au1 P1 C7 169.55(12) 8_656 . . . ?
Au1 Au1 P1 C7 90.81(12) 7_566 . . . ?
C13A P1 C1 C2 -97.3(10) . . . . ?
C13B P1 C1 C2 -100.1(9) . . . . ?
C7 P1 C1 C2 12.5(3) . . . . ?
Au1 P1 C1 C2 142.1(2) . . . . ?
C13A P1 C1 C6 82.2(10) . . . . ?
C13B P1 C1 C6 79.4(9) . . . . ?
C7 P1 C1 C6 -168.1(2) . . . . ?
Au1 P1 C1 C6 -38.5(2) . . . . ?
C6 C1 C2 F1 -179.9(3) . . . . ?
P1 C1 C2 F1 -0.5(5) . . . . ?
C6 C1 C2 C3 -0.3(5) . . . . ?
P1 C1 C2 C3 179.1(3) . . . . ?
F1 C2 C3 F2 0.2(5) . . . . ?
C1 C2 C3 F2 -179.5(3) . . . . ?
F1 C2 C3 C4 180.0(3) . . . . ?
C1 C2 C3 C4 0.3(5) . . . . ?
F2 C3 C4 F3 -0.8(5) . . . . ?
C2 C3 C4 F3 179.4(3) . . . . ?
F2 C3 C4 C5 179.9(3) . . . . ?
C2 C3 C4 C5 0.1(5) . . . . ?
F3 C4 C5 F4 -1.1(4) . . . . ?
C3 C4 C5 F4 178.3(3) . . . . ?
F3 C4 C5 C6 -179.9(3) . . . . ?
C3 C4 C5 C6 -0.5(5) . . . . ?
F4 C5 C6 C1 -178.2(2) . . . . ?
C4 C5 C6 C1 0.5(4) . . . . ?
F4 C5 C6 Au1 7.7(4) . . . 8_656 ?
C4 C5 C6 Au1 -173.6(2) . . . 8_656 ?
C2 C1 C6 C5 -0.1(4) . . . . ?
P1 C1 C6 C5 -179.6(2) . . . . ?
C2 C1 C6 Au1 173.5(2) . . . 8_656 ?
P1 C1 C6 Au1 -6.0(3) . . . 8_656 ?
C13A P1 C7 C12 -160.5(4) . . . . ?
C13B P1 C7 C12 -162.1(4) . . . . ?
C1 P1 C7 C12 86.8(3) . . . . ?
Au1 P1 C7 C12 -42.6(3) . . . . ?
C13A P1 C7 C8 20.1(5) . . . . ?
C13B P1 C7 C8 18.5(5) . . . . ?
C1 P1 C7 C8 -92.6(3) . . . . ?
Au1 P1 C7 C8 138.0(3) . . . . ?
C12 C7 C8 C9 -0.9(7) . . . . ?
P1 C7 C8 C9 178.5(4) . . . . ?
C7 C8 C9 C10 1.7(8) . . . . ?
C8 C9 C10 C11 -1.5(8) . . . . ?
C9 C10 C11 C12 0.6(8) . . . . ?
C8 C7 C12 C11 0.0(6) . . . . ?
P1 C7 C12 C11 -179.4(4) . . . . ?
C10 C11 C12 C7 0.1(7) . . . . ?
C13B P1 C13A C18A 50(13) . . . . ?
C1 P1 C13A C18A 7(2) . . . . ?
C7 P1 C13A C18A -108(2) . . . . ?
Au1 P1 C13A C18A 130.2(19) . . . . ?
C13B P1 C13A C14A -120(16) . . . . ?
C1 P1 C13A C14A -163.4(18) . . . . ?
C7 P1 C13A C14A 82(2) . . . . ?
Au1 P1 C13A C14A -40(2) . . . . ?
C18A C13A C14A C15A 9(3) . . . . ?
P1 C13A C14A C15A 178.6(16) . . . . ?
C13A C14A C15A C16A -2(3) . . . . ?
C14A C15A C16A C17A -4(2) . . . . ?
C15A C16A C17A C18A 3.5(16) . . . . ?
C16A C17A C18A C13A 3.2(19) . . . . ?
C14A C13A C18A C17A -9(3) . . . . ?
P1 C13A C18A C17A -178.7(13) . . . . ?
C13A P1 C13B C18B -102(16) . . . . ?
C1 P1 C13B C18B 36(2) . . . . ?
C7 P1 C13B C18B -79(2) . . . . ?
Au1 P1 C13B C18B 157.5(18) . . . . ?
C13A P1 C13B C14B 60(13) . . . . ?
C1 P1 C13B C14B -163(2) . . . . ?
C7 P1 C13B C14B 82(2) . . . . ?
Au1 P1 C13B C14B -41(2) . . . . ?
C18B C13B C14B C15B -6(3) . . . . ?
P1 C13B C14B C15B -169.3(16) . . . . ?
C13B C14B C15B C16B 0(3) . . . . ?
C14B C15B C16B C17B 4(2) . . . . ?
C15B C16B C17B C18B -0.4(15) . . . . ?
C16B C17B C18B C13B -6.9(19) . . . . ?
C14B C13B C18B C17B 10(3) . . . . ?
P1 C13B C18B C17B 172.6(13) . . . . ?
